data_2013374
loop_
_publ_author_name
'Schlueter, John A.'
'Geiser, Urs'

_publ_section_title
<i>catena</i>-Poly[[diaquamanganese(II)]-di-\m-1,1,3,3-tetracyano-2-ethoxypropenido-\k^4^<i>N</i>^1^:<i>N</i>^3^]
_journal_issue 4
_journal_name_full 'Acta Crystallographica Section C'
_journal_page_first m146
_journal_page_last m148
_journal_paper_doi 10.1107/S0108270103004360
_journal_volume 59
_journal_year 2003
_chemical_formula_iupac '[Mn (C9 H5 N4 O)2 (H2 O)2]'
_chemical_formula_moiety 'C18 H14 Mn N8 O4'
_chemical_formula_sum 'C18 H14 Mn N8 O4'
_chemical_formula_weight 461.31
_chemical_name_systematic
;
catena-poly[[diaquamanganese(II)]-di-\m-1,1,3,3-tetracyano-
2-ethoxypropenido-\k^4^N^1^:N^3^]
;
_space_group_IT_number 2
_symmetry_cell_setting triclinic
_symmetry_space_group_name_Hall '-P 1'
_symmetry_space_group_name_H-M 'P -1'
_atom_sites_solution_hydrogens geom
_atom_sites_solution_primary direct
_atom_sites_solution_secondary difmap
_cell_angle_alpha 81.387(2)
_cell_angle_beta 69.135(2)
_cell_angle_gamma 64.589(2)
_cell_formula_units_Z 1
_cell_length_a 8.3288(4)
_cell_length_b 8.5220(4)
_cell_length_c 9.3793(5)
_cell_measurement_reflns_used 1000
_cell_measurement_temperature 298(2)
_cell_measurement_theta_max 31.974
_cell_measurement_theta_min 2.324
_cell_volume 561.88(5)
_computing_cell_refinement 'SAINT (Bruker, 2001)'
_computing_data_collection 'SMART (Siemens, 1995)'
_computing_data_reduction SAINT
_computing_molecular_graphics SHELXTL
_computing_publication_material SHELXTL
_computing_structure_refinement SHELXTL
_computing_structure_solution 'SHELXTL (Sheldrick, 2001)'
_diffrn_ambient_temperature 298(2)
_diffrn_measured_fraction_theta_full 0.962
_diffrn_measured_fraction_theta_max 0.962
_diffrn_measurement_device_type 'Siemens SMART CCD area-detector'
_diffrn_measurement_method 'area detector \w scans'
_diffrn_radiation_monochromator graphite
_diffrn_radiation_source 'fine-focus sealed tube'
_diffrn_radiation_type MoK\a
_diffrn_radiation_wavelength 0.71073
_diffrn_reflns_av_R_equivalents 0.022
_diffrn_reflns_av_sigmaI/netI 0.027
_diffrn_reflns_limit_h_max 12
_diffrn_reflns_limit_h_min -12
_diffrn_reflns_limit_k_max 12
_diffrn_reflns_limit_k_min -12
_diffrn_reflns_limit_l_max 13
_diffrn_reflns_limit_l_min -13
_diffrn_reflns_number 7918
_diffrn_reflns_theta_full 32.03
_diffrn_reflns_theta_max 32.03
_diffrn_reflns_theta_min 2.32
_diffrn_standards_decay_% 0.00
_diffrn_standards_interval_count 1918
_diffrn_standards_interval_time 1156
_diffrn_standards_number 109
_exptl_absorpt_coefficient_mu 0.627
_exptl_absorpt_correction_T_max 0.898
_exptl_absorpt_correction_T_min 0.802
_exptl_absorpt_correction_type integration
_exptl_absorpt_process_details '(SHELXTL; Sheldrick, 2001)'
_exptl_crystal_colour colorless
_exptl_crystal_density_diffrn 1.363
_exptl_crystal_density_meas ?
_exptl_crystal_density_method 'not measured'
_exptl_crystal_description block
_exptl_crystal_F_000 235
_exptl_crystal_size_max 0.56
_exptl_crystal_size_mid 0.30
_exptl_crystal_size_min 0.17
_refine_diff_density_max 0.30
_refine_diff_density_min -0.29
_refine_ls_extinction_method none
_refine_ls_goodness_of_fit_ref 1.020
_refine_ls_hydrogen_treatment mixed
_refine_ls_matrix_type full
_refine_ls_number_parameters 148
_refine_ls_number_reflns 3763
_refine_ls_number_restraints 3
_refine_ls_restrained_S_all 1.019
_refine_ls_R_factor_all 0.037
_refine_ls_R_factor_gt 0.032
_refine_ls_shift/su_max 0.014
_refine_ls_shift/su_mean 0.001
_refine_ls_structure_factor_coef Fsqd
_refine_ls_weighting_details 'calc w = 1/[\s^2^(Fo^2^)+(0.0485P)^2^+0.0745P] where P=(Fo^2^+2Fc^2^)/3'
_refine_ls_weighting_scheme calc
_refine_ls_wR_factor_gt 0.088
_refine_ls_wR_factor_ref 0.091
_reflns_number_gt 3321
_reflns_number_total 3763
_reflns_threshold_expression I>2\s(I)
_cod_data_source_file sq1009.cif
_cod_data_source_block I
_cod_depositor_comments
;
The following automatic conversions were performed:
'_geom_bond_publ_flag' value 'Y' changed to 'y' according to
'/home/saulius/struct/CIF-dictionaries/cif_core.dic' dictionary named
'cif_core.dic' version 2.4.1 from 2010-06-29 (16
times).

'_geom_bond_publ_flag' value 'N' changed to 'n' according to
'/home/saulius/struct/CIF-dictionaries/cif_core.dic' dictionary named
'cif_core.dic' version 2.4.1 from 2010-06-29 (2 times).

Automatic conversion script
Id: cif_fix_enum 1527 2010-12-29 10:47:43Z saulius 

The following automatic conversions were performed:

'_geom_bond_publ_flag' value 'Y' changed to 'y' according to
/home/saulius/struct/CIF-dictionaries/cif_core.dic dictionary named
'cif_core.dic' version 2.4.1 from 2010-06-29 (16
times).

'_geom_bond_publ_flag' value 'N' changed to 'n' according to
/home/saulius/struct/CIF-dictionaries/cif_core.dic dictionary named
'cif_core.dic' version 2.4.1 from 2010-06-29 (2
times).

'_geom_angle_publ_flag' value 'N' changed to 'n' according
to /home/saulius/struct/CIF-dictionaries/cif_core.dic dictionary
named 'cif_core.dic' version 2.4.1 from 2010-06-29 (15
times).

'_geom_angle_publ_flag' value 'Y' changed to 'y' according
to /home/saulius/struct/CIF-dictionaries/cif_core.dic dictionary
named 'cif_core.dic' version 2.4.1 from 2010-06-29 (20
times).

'_geom_torsion_publ_flag' value 'N' changed to 'n' according
to /home/saulius/struct/CIF-dictionaries/cif_core.dic dictionary
named 'cif_core.dic' version 2.4.1 from 2010-06-29 (4
times).

'_geom_torsion_publ_flag' value 'Y' changed to 'y' according
to /home/saulius/struct/CIF-dictionaries/cif_core.dic dictionary
named 'cif_core.dic' version 2.4.1 from 2010-06-29 (11 times).

Automatic conversion script
Id: cif_fix_values 1715 2011-07-08 13:25:40Z adriana 

The following automatic conversions were performed:

'_exptl_crystal_density_meas' value 'not measured' was changed to '?'
- the value is perceived as not measured.

Automatic conversion script
Id: cif_fix_values 3008 2015-01-20 13:52:24Z robertas 
;
_cod_database_code 2013374
_cod_database_fobs_code 2013374

loop_
_symmetry_equiv_pos_as_xyz
'x, y, z'
'-x, -y, -z'

loop_
_atom_site_label
_atom_site_fract_x
_atom_site_fract_y
_atom_site_fract_z
_atom_site_U_iso_or_equiv
_atom_site_adp_type
_atom_site_calc_flag
_atom_site_refinement_flags
_atom_site_occupancy
_atom_site_disorder_assembly
_atom_site_disorder_group
_atom_site_type_symbol
Mn1 0.5000 0.0000 0.0000 0.03213(8) Uani d S 1 . . Mn
O1 -0.43193(12) 0.39205(13) 0.33564(11) 0.0485(2) Uani d . 1 . . O
N1 -0.2798(2) 0.0179(2) 0.51965(15) 0.0693(4) Uani d . 1 . . N
N2 0.20933(14) 0.03498(16) 0.13662(13) 0.0479(3) Uani d . 1 . . N
N3 0.05351(17) 0.22325(18) -0.14891(14) 0.0563(3) Uani d . 1 . . N
N4 -0.38877(17) 0.71315(14) 0.02737(15) 0.0524(3) Uani d . 1 . . N
C1 -0.21734(17) 0.08245(18) 0.41148(14) 0.0447(3) Uani d . 1 . . C
C2 0.05068(15) 0.09102(15) 0.19925(13) 0.0367(2) Uani d . 1 . . C
C3 -0.06721(16) 0.29736(15) -0.04356(14) 0.0389(2) Uani d . 1 . . C
C4 -0.31460(17) 0.56999(15) 0.05451(15) 0.0402(2) Uani d . 1 . . C
C5 -0.14447(14) 0.16424(15) 0.27649(12) 0.0356(2) Uani d . 1 . . C
C6 -0.26621(14) 0.31830(14) 0.22797(13) 0.0342(2) Uani d . 1 . . C
C7 -0.21947(15) 0.39306(14) 0.08284(13) 0.0359(2) Uani d . 1 . . C
C8 -0.60236(18) 0.4995(2) 0.3007(2) 0.0629(4) Uani d . 1 . . C
H8A -0.5943 0.4650 0.2036 0.075 Uiso calc R 1 . . H
H8B -0.6205 0.6204 0.2939 0.075 Uiso calc R 1 . . H
C9 -0.7618(2) 0.4773(3) 0.4244(3) 0.0895(7) Uani d . 1 . . C
H9A -0.8768 0.5474 0.4033 0.134 Uiso calc R 1 . . H
H9B -0.7691 0.5127 0.5198 0.134 Uiso calc R 1 . . H
H9C -0.7426 0.3575 0.4301 0.134 Uiso calc R 1 . . H
O2 0.44706(13) -0.01725(14) -0.20677(10) 0.0471(2) Uani d D 1 . . O
H21 0.343(2) 0.048(2) -0.212(2) 0.071 Uiso d D 1 . . H
H22 0.521(2) -0.004(2) -0.2875(18) 0.071 Uiso d D 1 . . H

loop_
_atom_site_aniso_label
_atom_site_aniso_U_11
_atom_site_aniso_U_22
_atom_site_aniso_U_33
_atom_site_aniso_U_12
_atom_site_aniso_U_13
_atom_site_aniso_U_23
Mn1 0.02289(11) 0.02929(12) 0.03303(12) -0.00629(8) -0.00370(8) 0.00433(8)
O1 0.0269(4) 0.0551(5) 0.0424(5) -0.0024(4) -0.0020(3) -0.0088(4)
N1 0.0577(8) 0.0906(10) 0.0434(7) -0.0326(8) -0.0029(6) 0.0191(6)
N2 0.0275(4) 0.0568(6) 0.0438(6) -0.0116(4) -0.0065(4) 0.0140(5)
N3 0.0455(6) 0.0587(7) 0.0424(6) -0.0071(5) -0.0063(5) -0.0020(5)
N4 0.0489(6) 0.0341(5) 0.0607(7) -0.0092(5) -0.0140(5) 0.0049(5)
C1 0.0330(5) 0.0551(7) 0.0341(6) -0.0143(5) -0.0043(4) 0.0056(5)
C2 0.0284(5) 0.0400(5) 0.0337(5) -0.0117(4) -0.0075(4) 0.0086(4)
C3 0.0338(5) 0.0355(5) 0.0389(6) -0.0089(4) -0.0109(4) 0.0055(4)
C4 0.0351(5) 0.0334(5) 0.0455(6) -0.0102(4) -0.0108(5) 0.0007(4)
C5 0.0252(4) 0.0388(5) 0.0324(5) -0.0101(4) -0.0030(4) 0.0039(4)
C6 0.0248(4) 0.0344(5) 0.0361(5) -0.0082(4) -0.0048(4) -0.0037(4)
C7 0.0302(5) 0.0290(5) 0.0396(5) -0.0068(4) -0.0084(4) 0.0012(4)
C8 0.0264(5) 0.0716(10) 0.0674(10) -0.0058(6) -0.0069(6) 0.0002(8)
C9 0.0359(8) 0.1136(18) 0.0956(15) -0.0259(10) 0.0007(9) -0.0035(13)
O2 0.0347(4) 0.0611(6) 0.0339(4) -0.0147(4) -0.0049(3) 0.0012(4)

loop_
_atom_type_symbol
_atom_type_description
_atom_type_scat_dispersion_real
_atom_type_scat_dispersion_imag
_atom_type_scat_source
C C 0.0033 0.0016 'International Tables Vol C Tables 4.2.6.8 and 6.1.1.4'
H H 0.0000 0.0000 'International Tables Vol C Tables 4.2.6.8 and 6.1.1.4'
N N 0.0061 0.0033 'International Tables Vol C Tables 4.2.6.8 and 6.1.1.4'
O O 0.0106 0.0060 'International Tables Vol C Tables 4.2.6.8 and 6.1.1.4'
Mn Mn 0.3368 0.7283 'International Tables Vol C Tables 4.2.6.8 and 6.1.1.4'

loop_
_geom_angle_atom_site_label_1
_geom_angle_atom_site_label_2
_geom_angle_atom_site_label_3
_geom_angle_site_symmetry_1
_geom_angle_site_symmetry_3
_geom_angle
_geom_angle_publ_flag
O2 Mn1 O2 2_655 . 180.00(5) n
O2 Mn1 N2 2_655 . 89.89(4) y
O2 Mn1 N2 . . 90.11(4) n
O2 Mn1 N2 2_655 2_655 90.11(4) n
O2 Mn1 N2 . 2_655 89.89(4) n
N2 Mn1 N2 . 2_655 180.00(3) n
O2 Mn1 N4 2_655 1_645 88.59(5) y
O2 Mn1 N4 . 1_645 91.41(5) n
N2 Mn1 N4 . 1_645 92.81(5) n
N2 Mn1 N4 2_655 1_645 87.19(5) y
O2 Mn1 N4 2_655 2_565 91.41(5) n
O2 Mn1 N4 . 2_565 88.59(5) n
N2 Mn1 N4 . 2_565 87.19(5) n
N2 Mn1 N4 2_655 2_565 92.81(5) n
N4 Mn1 N4 1_645 2_565 180.00(7) n
C6 O1 C8 . . 122.62(11) y
C2 N2 Mn1 . . 164.73(11) y
C4 N4 Mn1 . 1_465 168.27(12) y
N1 C1 C5 . . 178.48(15) y
N2 C2 C5 . . 178.50(14) y
N3 C3 C7 . . 177.92(13) y
N4 C4 C7 . . 178.11(15) y
C6 C5 C2 . . 122.20(10) y
C6 C5 C1 . . 119.45(10) y
C2 C5 C1 . . 118.29(10) y
O1 C6 C5 . . 112.98(10) y
O1 C6 C7 . . 122.44(10) y
C5 C6 C7 . . 124.55(10) y
C4 C7 C6 . . 122.47(10) y
C4 C7 C3 . . 115.00(10) y
C6 C7 C3 . . 122.46(10) y
O1 C8 C9 . . 107.99(15) y
Mn1 O2 H21 . . 116.5(14) n
Mn1 O2 H22 . . 116.8(14) n
H21 O2 H22 . . 104.6(18) n

loop_
_geom_bond_atom_site_label_1
_geom_bond_atom_site_label_2
_geom_bond_site_symmetry_2
_geom_bond_distance
_geom_bond_publ_flag
Mn1 O2 . 2.1743(10) y
Mn1 N2 . 2.2084(10) y
Mn1 N4 1_645 2.2221(11) y
O1 C6 . 1.3314(12) y
O1 C8 . 1.4447(17) y
N1 C1 . 1.1424(17) y
N2 C2 . 1.1439(14) y
N3 C3 . 1.1491(16) y
N4 C4 . 1.1432(16) y
C1 C5 . 1.4172(16) y
C2 C5 . 1.4079(14) y
C3 C7 . 1.4177(16) y
C4 C7 . 1.4059(15) y
C5 C6 . 1.4022(15) y
C6 C7 . 1.4093(16) y
C8 C9 . 1.482(2) y
O2 H21 . 0.824(14) n
O2 H22 . 0.816(14) n

loop_
_geom_hbond_atom_site_label_D
_geom_hbond_atom_site_label_H
_geom_hbond_atom_site_label_A
_geom_hbond_site_symmetry_A
_geom_hbond_distance_DH
_geom_hbond_distance_HA
_geom_hbond_distance_DA
_geom_hbond_angle_DHA
O2 H21 N3 . 0.824(14) 2.130(15) 2.9223(16) 161.3(19)
O2 H22 N1 1_654 0.816(14) 2.022(14) 2.8366(15) 175.6(19)

loop_
_geom_torsion_atom_site_label_1
_geom_torsion_atom_site_label_2
_geom_torsion_atom_site_label_3
_geom_torsion_atom_site_label_4
_geom_torsion_site_symmetry_1
_geom_torsion
_geom_torsion_publ_flag
O2 Mn1 N2 C2 2_655 93.5(4) n
O2 Mn1 N2 C2 . -86.5(4) n
N4 Mn1 N2 C2 1_645 -178.0(4) n
N4 Mn1 N2 C2 2_565 2.0(4) n
C8 O1 C6 C5 . -152.09(13) y
C8 O1 C6 C7 . 29.82(19) y
C2 C5 C6 O1 . -162.30(11) y
C1 C5 C6 O1 . 14.81(17) y
C2 C5 C6 C7 . 15.74(19) y
C1 C5 C6 C7 . -167.15(12) y
O1 C6 C7 C4 . 19.80(18) y
C5 C6 C7 C4 . -158.06(12) y
O1 C6 C7 C3 . -163.34(12) y
C5 C6 C7 C3 . 18.80(19) y
C6 O1 C8 C9 . 148.17(16) y
